data_4088573
loop_
_publ_author_name
'Igarashi, Atsushi'
'Kolychev, Eugene L.'
'Tamm, Matthias'
'Nomura, Kotohiro'

_publ_section_title
;
 Synthesis of (Imido)Vanadium(V) Dichloride Complexes Containing Anionic
 N-Heterocyclic Carbenes That Contain a Weakly Coordinating Borate Moiety:
 New MAO-Free Ethylene Polymerization Catalysts
;
_journal_issue 11
_journal_name_full Organometallics
_journal_page_first 1778
_journal_paper_doi 10.1021/acs.organomet.6b00200
_journal_volume 35
_journal_year 2016
_chemical_formula_sum 'C53.5 H36 B Cl2 F15 N3 V'
_chemical_formula_weight 1138.50
_space_group_IT_number 14
_space_group_name_Hall '-P 2yn'
_space_group_name_H-M_alt 'P 1 21/n 1'
_symmetry_cell_setting monoclinic
_symmetry_space_group_name_H-M 'P 1 21/n 1'
_atom_sites_solution_hydrogens geom
_atom_sites_solution_primary direct
_atom_sites_solution_secondary difmap
_audit_creation_method SHELXL-97
_cell_angle_alpha 90.00
_cell_angle_beta 109.032(4)
_cell_angle_gamma 90.00
_cell_formula_units_Z 4
_cell_length_a 14.696(3)
_cell_length_b 19.462(4)
_cell_length_c 18.195(4)
_cell_measurement_reflns_used 9948
_cell_measurement_temperature 93(2)
_cell_measurement_theta_max 27.50
_cell_measurement_theta_min 3.00
_cell_volume 4919.5(18)
_computing_cell_refinement 'CrystalClear-SM Expert 2.1 b29'
_computing_data_collection 'CrystalClear-SM Expert 2.1 b29 (Rigaku, 2013)'
_computing_data_reduction 'CrystalClear-SM Expert 2.1 b29'
_computing_molecular_graphics 'CrystalStructure 4.0'
_computing_publication_material 'CrystalStructure 4.0 (Rigaku, 2010)'
_computing_structure_refinement 'SHELXL-97 (Sheldrick, 1997)'
_computing_structure_solution 'SHELXS-97 (Sheldrick, 1990)'
_diffrn_ambient_temperature 93(2)
_diffrn_measured_fraction_theta_full 0.975
_diffrn_measured_fraction_theta_max 0.975
_diffrn_measurement_device_type 'Rigaku XtaLAB P200'
_diffrn_measurement_method 'profile data from \w-scans'
_diffrn_radiation_monochromator graphite
_diffrn_radiation_source 'fine-focus sealed tube'
_diffrn_radiation_type 'Mo K\a'
_diffrn_radiation_wavelength 0.71073
_diffrn_reflns_av_R_equivalents 0.0667
_diffrn_reflns_av_sigmaI/netI 0.0461
_diffrn_reflns_limit_h_max 13
_diffrn_reflns_limit_h_min -19
_diffrn_reflns_limit_k_max 25
_diffrn_reflns_limit_k_min -25
_diffrn_reflns_limit_l_max 23
_diffrn_reflns_limit_l_min -18
_diffrn_reflns_number 41436
_diffrn_reflns_theta_full 27.49
_diffrn_reflns_theta_max 27.49
_diffrn_reflns_theta_min 3.01
_diffrn_standards_number 0
_exptl_absorpt_coefficient_mu 0.409
_exptl_absorpt_correction_T_max 0.9838
_exptl_absorpt_correction_T_min 0.8871
_exptl_absorpt_correction_type numerical
_exptl_absorpt_process_details 'NUMABS (Rigaku, 1999)'
_exptl_crystal_colour red
_exptl_crystal_density_diffrn 1.537
_exptl_crystal_density_method 'not measured'
_exptl_crystal_description block
_exptl_crystal_F_000 2300
_exptl_crystal_size_max 0.30
_exptl_crystal_size_mid 0.06
_exptl_crystal_size_min 0.04
_refine_diff_density_max 0.619
_refine_diff_density_min -0.654
_refine_diff_density_rms 0.088
_refine_ls_extinction_method none
_refine_ls_goodness_of_fit_ref 1.167
_refine_ls_hydrogen_treatment constr
_refine_ls_matrix_type full
_refine_ls_number_parameters 682
_refine_ls_number_reflns 10998
_refine_ls_number_restraints 0
_refine_ls_restrained_S_all 1.167
_refine_ls_R_factor_all 0.1002
_refine_ls_R_factor_gt 0.0696
_refine_ls_shift/su_max 0.001
_refine_ls_shift/su_mean 0.000
_refine_ls_structure_factor_coef Fsqd
_refine_ls_weighting_details 'calc w=1/[\s^2^(Fo^2^)+(0.0548P)^2^+11.7398P] where P=(Fo^2^+2Fc^2^)/3'
_refine_ls_weighting_scheme calc
_refine_ls_wR_factor_gt 0.1582
_refine_ls_wR_factor_ref 0.1759
_reflns_number_gt 8187
_reflns_number_total 10998
_reflns_threshold_expression >2sigma(I)
_cod_data_source_file om6b00200_si_002.cif
_cod_data_source_block vanadium2
_cod_original_sg_symbol_H-M 'P 21/n'
_cod_original_formula_sum 'C53.50 H36 B Cl2 F15 N3 V'
_cod_database_code 4088573

loop_
_symmetry_equiv_pos_as_xyz
'x, y, z'
'-x+1/2, y+1/2, -z+1/2'
'-x, -y, -z'
'x-1/2, -y-1/2, z-1/2'

loop_
_atom_site_label
_atom_site_type_symbol
_atom_site_fract_x
_atom_site_fract_y
_atom_site_fract_z
_atom_site_U_iso_or_equiv
_atom_site_adp_type
_atom_site_occupancy
_atom_site_symmetry_multiplicity
_atom_site_calc_flag
_atom_site_refinement_flags
_atom_site_disorder_assembly
_atom_site_disorder_group
V V 0.37231(4) 0.65774(3) 0.22946(4) 0.02530(16) Uani 1 1 d . . .
Cl1 Cl 0.33127(8) 0.58147(5) 0.29905(7) 0.0429(3) Uani 1 1 d . . .
Cl2 Cl 0.29690(8) 0.65809(9) 0.10613(7) 0.0614(4) Uani 1 1 d . . .
F1 F 0.67849(14) 0.62070(10) 0.44129(11) 0.0232(4) Uani 1 1 d . . .
F2 F 0.71737(16) 0.55719(11) 0.57595(12) 0.0302(5) Uani 1 1 d . . .
F3 F 0.85130(16) 0.45497(11) 0.61716(12) 0.0295(5) Uani 1 1 d . . .
F4 F 0.94788(14) 0.41863(10) 0.51729(12) 0.0264(5) Uani 1 1 d . . .
F5 F 0.91308(14) 0.48399(10) 0.38214(11) 0.0234(4) Uani 1 1 d . . .
F6 F 0.73651(15) 0.43131(10) 0.30934(13) 0.0289(5) Uani 1 1 d . . .
F7 F 0.70628(18) 0.35330(11) 0.18505(15) 0.0427(6) Uani 1 1 d . . .
F8 F 0.70097(19) 0.40857(14) 0.04575(15) 0.0499(7) Uani 1 1 d . . .
F9 F 0.72588(17) 0.54710(14) 0.03500(13) 0.0408(6) Uani 1 1 d . . .
F10 F 0.76341(15) 0.62632(10) 0.16026(12) 0.0270(5) Uani 1 1 d . . .
F11 F 0.83132(14) 0.70114(10) 0.42921(11) 0.0227(4) Uani 1 1 d . . .
F12 F 0.98416(16) 0.78140(10) 0.45967(13) 0.0319(5) Uani 1 1 d . . .
F13 F 1.11564(16) 0.76342(12) 0.38433(15) 0.0379(6) Uani 1 1 d . . .
F14 F 1.08843(15) 0.66098(11) 0.27736(13) 0.0317(5) Uani 1 1 d . . .
F15 F 0.93850(14) 0.57924(10) 0.24550(12) 0.0256(4) Uani 1 1 d . . .
N1 N 0.57933(19) 0.61623(13) 0.26276(15) 0.0162(5) Uani 1 1 d . . .
N2 N 0.57402(19) 0.72650(13) 0.27517(15) 0.0171(5) Uani 1 1 d . . .
N3 N 0.3487(2) 0.73185(16) 0.26145(19) 0.0278(7) Uani 1 1 d . . .
C38 C 0.3141(3) 0.79021(19) 0.2860(2) 0.0286(8) Uani 1 1 d . . .
C1 C 0.5172(2) 0.66995(16) 0.25549(19) 0.0176(6) Uani 1 1 d . . .
C43 C 0.3196(3) 0.7973(2) 0.3631(3) 0.0359(9) Uani 1 1 d . . .
H43 H 0.3467 0.7619 0.3997 0.043 Uiso 1 1 calc R . .
C2 C 0.6757(2) 0.63765(16) 0.28987(19) 0.0175(6) Uani 1 1 d . . .
C42 C 0.2847(3) 0.8572(2) 0.3860(3) 0.0442(11) Uani 1 1 d . . .
H42 H 0.2872 0.8630 0.4384 0.053 Uiso 1 1 calc R . .
C3 C 0.6684(2) 0.70815(16) 0.29501(18) 0.0169(6) Uani 1 1 d . . .
H3 H 0.7212 0.7391 0.3101 0.020 Uiso 1 1 calc R . .
C41 C 0.2460(3) 0.9087(2) 0.3314(3) 0.0463(12) Uani 1 1 d . . .
H41 H 0.2232 0.9499 0.3474 0.056 Uiso 1 1 calc R . .
C4 C 0.5422(2) 0.55100(16) 0.2258(2) 0.0200(7) Uani 1 1 d . . .
C40 C 0.2402(3) 0.9008(2) 0.2549(3) 0.0470(12) Uani 1 1 d . . .
H40 H 0.2127 0.9362 0.2184 0.056 Uiso 1 1 calc R . .
C5 C 0.5287(2) 0.49469(18) 0.2690(2) 0.0246(7) Uani 1 1 d . . .
C39 C 0.2742(3) 0.8421(2) 0.2311(3) 0.0354(9) Uani 1 1 d . . .
H39 H 0.2707 0.8366 0.1784 0.042 Uiso 1 1 calc R . .
C6 C 0.4947(3) 0.43393(19) 0.2280(3) 0.0334(9) Uani 1 1 d . . .
H6 H 0.4863 0.3943 0.2557 0.040 Uiso 1 1 calc R . .
C7 C 0.4730(3) 0.4302(2) 0.1488(3) 0.0358(10) Uani 1 1 d . . .
H7 H 0.4508 0.3882 0.1225 0.043 Uiso 1 1 calc R . .
C8 C 0.4835(3) 0.4874(2) 0.1072(2) 0.0325(9) Uani 1 1 d . . .
H8 H 0.4664 0.4846 0.0523 0.039 Uiso 1 1 calc R . .
C9 C 0.5187(2) 0.54925(18) 0.1444(2) 0.0235(7) Uani 1 1 d . . .
C10 C 0.5480(3) 0.49635(19) 0.3555(2) 0.0307(8) Uani 1 1 d . . .
H10A H 0.4966 0.4718 0.3679 0.046 Uiso 1 1 calc R . .
H10B H 0.5500 0.5441 0.3729 0.046 Uiso 1 1 calc R . .
H10C H 0.6099 0.4742 0.3820 0.046 Uiso 1 1 calc R . .
C11 C 0.5304(3) 0.61025(19) 0.0971(2) 0.0263(8) Uani 1 1 d . . .
H11A H 0.5462 0.5942 0.0516 0.039 Uiso 1 1 calc R . .
H11B H 0.5824 0.6397 0.1290 0.039 Uiso 1 1 calc R . .
H11C H 0.4702 0.6365 0.0798 0.039 Uiso 1 1 calc R . .
C12 C 0.5425(2) 0.79710(16) 0.2777(2) 0.0202(7) Uani 1 1 d . . .
C13 C 0.5486(3) 0.82366(17) 0.3498(2) 0.0257(8) Uani 1 1 d . . .
C14 C 0.5192(3) 0.89211(18) 0.3514(3) 0.0329(9) Uani 1 1 d . . .
H14 H 0.5209 0.9123 0.3993 0.040 Uiso 1 1 calc R . .
C15 C 0.4875(3) 0.93052(19) 0.2836(3) 0.0362(10) Uani 1 1 d . . .
H15 H 0.4679 0.9768 0.2856 0.043 Uiso 1 1 calc R . .
C16 C 0.4842(3) 0.9022(2) 0.2132(3) 0.0347(9) Uani 1 1 d . . .
H16 H 0.4631 0.9296 0.1675 0.042 Uiso 1 1 calc R . .
C17 C 0.5113(3) 0.83389(18) 0.2078(2) 0.0269(8) Uani 1 1 d . . .
C18 C 0.5835(3) 0.7816(2) 0.4234(2) 0.0360(9) Uani 1 1 d . . .
H18A H 0.5487 0.7378 0.4157 0.054 Uiso 1 1 calc R . .
H18B H 0.5719 0.8069 0.4661 0.054 Uiso 1 1 calc R . .
H18C H 0.6526 0.7728 0.4363 0.054 Uiso 1 1 calc R . .
C19 C 0.5066(3) 0.8036(2) 0.1311(2) 0.0357(9) Uani 1 1 d . . .
H19A H 0.5661 0.7782 0.1367 0.054 Uiso 1 1 calc R . .
H19B H 0.4993 0.8405 0.0929 0.054 Uiso 1 1 calc R . .
H19C H 0.4515 0.7723 0.1133 0.054 Uiso 1 1 calc R . .
C20 C 0.7901(2) 0.55305(16) 0.40164(19) 0.0183(7) Uani 1 1 d . . .
C21 C 0.7460(2) 0.57055(16) 0.4555(2) 0.0201(7) Uani 1 1 d . . .
C22 C 0.7652(2) 0.53856(18) 0.5275(2) 0.0229(7) Uani 1 1 d . . .
C23 C 0.8326(2) 0.48668(17) 0.5485(2) 0.0227(7) Uani 1 1 d . . .
C24 C 0.8814(2) 0.46891(16) 0.4980(2) 0.0214(7) Uani 1 1 d . . .
C25 C 0.8605(2) 0.50244(16) 0.42723(19) 0.0192(7) Uani 1 1 d . . .
C26 C 0.7566(2) 0.53364(17) 0.2432(2) 0.0204(7) Uani 1 1 d . . .
C27 C 0.7401(2) 0.46340(17) 0.2441(2) 0.0240(7) Uani 1 1 d . . .
C28 C 0.7228(3) 0.42109(18) 0.1791(2) 0.0312(9) Uani 1 1 d . . .
C29 C 0.7197(3) 0.4486(2) 0.1093(2) 0.0335(9) Uani 1 1 d . . .
C30 C 0.7334(3) 0.5179(2) 0.1041(2) 0.0300(8) Uani 1 1 d . . .
C31 C 0.7516(2) 0.55839(18) 0.1701(2) 0.0241(7) Uani 1 1 d . . .
C32 C 0.8700(2) 0.63837(16) 0.33044(19) 0.0181(7) Uani 1 1 d . . .
C33 C 0.8905(2) 0.69020(16) 0.38698(19) 0.0195(7) Uani 1 1 d . . .
C34 C 0.9707(3) 0.73227(16) 0.4046(2) 0.0242(7) Uani 1 1 d . . .
C35 C 1.0370(2) 0.72336(17) 0.3674(2) 0.0246(7) Uani 1 1 d . . .
C36 C 1.0232(2) 0.67143(17) 0.3132(2) 0.0236(7) Uani 1 1 d . . .
C37 C 0.9420(2) 0.63024(16) 0.2969(2) 0.0212(7) Uani 1 1 d . . .
C91 C 0.3413(3) 0.6989(2) 0.5698(3) 0.0418(10) Uani 1 1 d . . .
C92 C 0.4210(4) 0.7286(3) 0.6241(3) 0.0508(12) Uani 1 1 d . . .
H92 H 0.4122 0.7573 0.6635 0.061 Uiso 1 1 calc R . .
C93 C 0.5125(4) 0.7174(3) 0.6218(3) 0.0546(13) Uani 1 1 d . . .
H93 H 0.5658 0.7384 0.6595 0.066 Uiso 1 1 calc R . .
C94 C 0.5276(4) 0.6766(3) 0.5662(3) 0.0485(12) Uani 1 1 d . . .
H94 H 0.5909 0.6694 0.5649 0.058 Uiso 1 1 calc R . .
C95 C 0.4498(4) 0.6457(2) 0.5116(3) 0.0513(13) Uani 1 1 d . . .
H95 H 0.4596 0.6166 0.4730 0.062 Uiso 1 1 calc R . .
C96 C 0.3575(4) 0.6573(2) 0.5134(3) 0.0481(12) Uani 1 1 d . . .
H96 H 0.3044 0.6364 0.4753 0.058 Uiso 1 1 calc R . .
C97 C 0.2414(4) 0.7113(3) 0.5735(4) 0.0599(15) Uani 1 1 d . . .
H97C H 0.1943 0.6865 0.5310 0.072 Uiso 1 1 calc R . .
H97B H 0.2272 0.7606 0.5684 0.072 Uiso 1 1 calc R . .
H97A H 0.2380 0.6948 0.6234 0.072 Uiso 1 1 calc R . .
B1 B 0.7721(3) 0.58926(18) 0.3152(2) 0.0185(7) Uani 1 1 d . . .
C81 C 0.5275(8) 0.9639(6) 0.5417(7) 0.046(2) Uiso 0.50 1 d P A -1
C82 C 0.5855(7) 1.0037(6) 0.5116(7) 0.036(2) Uiso 0.50 1 d P A -1
H82 H 0.6535 0.9986 0.5305 0.044 Uiso 0.50 1 calc PR A -1
C83 C 0.5421(8) 1.0513(6) 0.4530(7) 0.048(2) Uiso 0.50 1 d P A -1
H83 H 0.5795 1.0785 0.4302 0.057 Uiso 0.50 1 calc PR A -1
C84 C 0.4467(9) 1.0572(7) 0.4304(8) 0.052(3) Uiso 0.50 1 d P A -1
H84 H 0.4169 1.0892 0.3904 0.062 Uiso 0.50 1 calc PR A -1
C85 C 0.3896(9) 1.0202(7) 0.4608(7) 0.057(3) Uiso 0.50 1 d P A -1
H85 H 0.3221 1.0278 0.4439 0.069 Uiso 0.50 1 calc PR A -1
C86 C 0.4310(8) 0.9708(7) 0.5173(8) 0.045(2) Uiso 0.50 1 d P A -1
H86 H 0.3923 0.9428 0.5380 0.054 Uiso 0.50 1 calc PR A -1
C87 C 0.5723(8) 0.9115(6) 0.6057(7) 0.056(3) Uiso 0.50 1 d P A -1
H87A H 0.5218 0.8909 0.6228 0.085 Uiso 0.50 1 calc PR A -1
H87B H 0.6194 0.9344 0.6498 0.085 Uiso 0.50 1 calc PR A -1
H87C H 0.6044 0.8755 0.5855 0.085 Uiso 0.50 1 calc PR A -1

loop_
_atom_site_aniso_label
_atom_site_aniso_U_11
_atom_site_aniso_U_22
_atom_site_aniso_U_33
_atom_site_aniso_U_23
_atom_site_aniso_U_13
_atom_site_aniso_U_12
V 0.0206(3) 0.0243(3) 0.0265(3) -0.0017(2) 0.0016(2) -0.0016(2)
Cl1 0.0382(5) 0.0255(5) 0.0697(8) 0.0045(5) 0.0243(5) -0.0043(4)
Cl2 0.0332(6) 0.1105(12) 0.0286(6) -0.0138(6) -0.0059(4) 0.0093(6)
F1 0.0246(10) 0.0183(10) 0.0240(11) 0.0033(8) 0.0043(8) 0.0073(8)
F2 0.0384(12) 0.0311(12) 0.0224(11) 0.0038(9) 0.0115(9) 0.0077(9)
F3 0.0379(12) 0.0256(11) 0.0190(10) 0.0091(8) 0.0009(9) 0.0021(9)
F4 0.0255(10) 0.0181(10) 0.0279(11) 0.0047(8) -0.0020(9) 0.0061(8)
F5 0.0241(10) 0.0191(10) 0.0243(10) 0.0001(8) 0.0044(8) 0.0057(8)
F6 0.0308(11) 0.0125(9) 0.0353(12) 0.0018(8) -0.0003(9) -0.0017(8)
F7 0.0407(13) 0.0174(11) 0.0581(16) -0.0156(10) -0.0001(12) 0.0011(9)
F8 0.0494(15) 0.0523(16) 0.0415(15) -0.0322(13) 0.0057(12) -0.0003(12)
F9 0.0398(13) 0.0614(17) 0.0199(12) -0.0078(11) 0.0080(10) -0.0053(12)
F10 0.0314(11) 0.0255(11) 0.0209(11) 0.0016(8) 0.0039(9) -0.0033(9)
F11 0.0257(10) 0.0179(9) 0.0209(10) -0.0039(8) 0.0027(8) -0.0009(8)
F12 0.0348(12) 0.0199(10) 0.0332(12) -0.0091(9) 0.0005(10) -0.0070(9)
F13 0.0275(11) 0.0268(12) 0.0544(15) -0.0024(10) 0.0064(11) -0.0115(9)
F14 0.0273(11) 0.0300(12) 0.0396(13) 0.0050(10) 0.0133(10) -0.0001(9)
F15 0.0259(10) 0.0220(10) 0.0273(11) -0.0069(8) 0.0065(9) 0.0014(8)
N1 0.0204(13) 0.0094(12) 0.0144(13) 0.0021(10) -0.0002(11) 0.0001(10)
N2 0.0225(14) 0.0090(12) 0.0178(14) 0.0019(10) 0.0036(11) 0.0019(10)
N3 0.0213(14) 0.0264(16) 0.0325(17) 0.0054(13) 0.0045(13) 0.0020(12)
C38 0.0232(17) 0.0219(18) 0.040(2) 0.0034(16) 0.0092(16) 0.0005(14)
C1 0.0196(15) 0.0146(15) 0.0161(16) 0.0019(12) 0.0022(12) 0.0021(12)
C43 0.037(2) 0.030(2) 0.043(2) 0.0031(18) 0.0158(19) -0.0045(17)
C2 0.0224(16) 0.0118(14) 0.0154(16) 0.0010(12) 0.0020(13) -0.0022(12)
C42 0.043(2) 0.044(3) 0.053(3) -0.013(2) 0.025(2) -0.012(2)
C3 0.0175(15) 0.0143(15) 0.0157(16) 0.0000(12) 0.0012(12) -0.0001(12)
C41 0.035(2) 0.032(2) 0.076(4) -0.015(2) 0.024(2) 0.0022(18)
C4 0.0208(16) 0.0110(14) 0.0250(18) -0.0021(13) 0.0029(13) 0.0006(12)
C40 0.036(2) 0.034(2) 0.067(3) 0.004(2) 0.011(2) 0.0103(19)
C5 0.0207(17) 0.0179(16) 0.031(2) 0.0005(14) 0.0025(14) -0.0024(13)
C39 0.030(2) 0.033(2) 0.041(2) 0.0025(18) 0.0076(17) 0.0076(16)
C6 0.0285(19) 0.0169(17) 0.052(3) 0.0005(17) 0.0088(18) -0.0043(14)
C7 0.032(2) 0.0197(18) 0.051(3) -0.0139(17) 0.0061(19) -0.0070(15)
C8 0.0286(19) 0.031(2) 0.033(2) -0.0147(17) 0.0033(16) -0.0060(16)
C9 0.0199(16) 0.0208(17) 0.0259(19) -0.0037(14) 0.0021(14) -0.0003(13)
C10 0.0307(19) 0.0215(18) 0.033(2) 0.0099(15) 0.0016(16) -0.0046(15)
C11 0.0286(18) 0.0298(19) 0.0165(17) -0.0036(14) 0.0020(14) 0.0000(15)
C12 0.0197(15) 0.0095(14) 0.0302(19) 0.0036(13) 0.0067(14) 0.0007(12)
C13 0.0256(17) 0.0157(16) 0.035(2) -0.0018(14) 0.0091(15) -0.0030(13)
C14 0.041(2) 0.0147(17) 0.048(2) -0.0063(16) 0.0212(19) -0.0030(15)
C15 0.038(2) 0.0127(16) 0.066(3) 0.0059(18) 0.029(2) 0.0041(15)
C16 0.036(2) 0.0223(19) 0.051(3) 0.0171(18) 0.0215(19) 0.0100(16)
C17 0.0253(17) 0.0178(17) 0.039(2) 0.0125(15) 0.0121(16) 0.0055(13)
C18 0.050(3) 0.031(2) 0.024(2) -0.0045(16) 0.0074(18) 0.0009(18)
C19 0.044(2) 0.033(2) 0.030(2) 0.0135(17) 0.0119(18) 0.0118(18)
C20 0.0177(15) 0.0142(15) 0.0174(16) 0.0020(12) -0.0020(12) -0.0005(12)
C21 0.0194(16) 0.0132(15) 0.0238(18) 0.0020(13) 0.0016(13) 0.0034(12)
C22 0.0245(17) 0.0210(17) 0.0194(17) 0.0001(13) 0.0021(14) 0.0008(13)
C23 0.0259(17) 0.0164(16) 0.0191(17) 0.0045(13) -0.0016(14) -0.0024(13)
C24 0.0182(15) 0.0135(15) 0.0244(18) 0.0020(13) -0.0041(13) 0.0004(12)
C25 0.0199(15) 0.0142(15) 0.0192(16) -0.0015(12) 0.0006(13) 0.0005(12)
C26 0.0191(15) 0.0168(16) 0.0212(17) -0.0040(13) 0.0008(13) 0.0007(12)
C27 0.0226(16) 0.0161(16) 0.0290(19) -0.0012(14) 0.0025(14) 0.0031(13)
C28 0.0268(18) 0.0145(16) 0.045(2) -0.0119(16) 0.0017(17) 0.0001(14)
C29 0.0285(19) 0.039(2) 0.029(2) -0.0182(17) 0.0038(16) 0.0009(16)
C30 0.0242(18) 0.041(2) 0.0226(19) -0.0089(16) 0.0048(15) 0.0000(16)
C31 0.0207(16) 0.0242(17) 0.0248(18) -0.0049(14) 0.0038(14) -0.0007(13)
C32 0.0196(15) 0.0123(14) 0.0182(16) 0.0034(12) 0.0002(13) 0.0039(12)
C33 0.0202(16) 0.0154(15) 0.0188(17) 0.0023(12) 0.0009(13) 0.0016(12)
C34 0.0300(18) 0.0106(15) 0.0237(18) -0.0003(13) -0.0026(14) 0.0003(13)
C35 0.0215(17) 0.0160(16) 0.0301(19) 0.0045(14) 0.0000(14) -0.0047(13)
C36 0.0238(17) 0.0182(16) 0.0272(19) 0.0063(14) 0.0060(14) 0.0024(13)
C37 0.0253(17) 0.0132(15) 0.0211(17) 0.0014(12) 0.0020(14) 0.0032(13)
C91 0.047(3) 0.027(2) 0.043(3) 0.0081(18) 0.003(2) -0.0002(18)
C92 0.051(3) 0.050(3) 0.043(3) -0.011(2) 0.004(2) 0.004(2)
C93 0.047(3) 0.062(3) 0.046(3) -0.002(2) 0.003(2) 0.002(2)
C94 0.058(3) 0.045(3) 0.046(3) 0.019(2) 0.021(2) 0.011(2)
C95 0.087(4) 0.035(2) 0.036(3) 0.010(2) 0.026(3) 0.001(2)
C96 0.066(3) 0.033(2) 0.035(2) 0.0086(19) 0.003(2) -0.009(2)
C97 0.049(3) 0.046(3) 0.072(4) 0.011(3) 0.002(3) 0.001(2)
B1 0.0197(17) 0.0109(16) 0.0210(19) 0.0005(13) 0.0012(14) 0.0021(13)

loop_
_atom_type_symbol
_atom_type_description
_atom_type_scat_dispersion_real
_atom_type_scat_dispersion_imag
_atom_type_scat_source
C C 0.0033 0.0016 'International Tables Vol C Tables 4.2.6.8 and 6.1.1.4'
H H 0.0000 0.0000 'International Tables Vol C Tables 4.2.6.8 and 6.1.1.4'
B B 0.0013 0.0007 'International Tables Vol C Tables 4.2.6.8 and 6.1.1.4'
Cl Cl 0.1484 0.1585 'International Tables Vol C Tables 4.2.6.8 and 6.1.1.4'
F F 0.0171 0.0103 'International Tables Vol C Tables 4.2.6.8 and 6.1.1.4'
N N 0.0061 0.0033 'International Tables Vol C Tables 4.2.6.8 and 6.1.1.4'
V V 0.3005 0.5294 'International Tables Vol C Tables 4.2.6.8 and 6.1.1.4'

loop_
_geom_angle_atom_site_label_1
_geom_angle_atom_site_label_2
_geom_angle_atom_site_label_3
_geom_angle
N3 V C1 98.12(14)
N3 V Cl2 105.75(12)
C1 V Cl2 112.66(10)
N3 V Cl1 105.38(12)
C1 V Cl1 114.45(10)
Cl2 V Cl1 117.74(6)
C1 N1 C2 111.9(3)
C1 N1 C4 119.0(3)
C2 N1 C4 127.2(3)
C1 N2 C3 110.1(3)
C1 N2 C12 126.8(3)
C3 N2 C12 123.1(3)
C38 N3 V 170.8(3)
N3 C38 C43 120.3(3)
N3 C38 C39 118.3(4)
C43 C38 C39 121.4(4)
N2 C1 N1 105.1(3)
N2 C1 V 131.4(2)
N1 C1 V 123.2(2)
C38 C43 C42 118.8(4)
C3 C2 N1 103.1(3)
C3 C2 B1 129.1(3)
N1 C2 B1 127.6(3)
C43 C42 C41 119.6(4)
N2 C3 C2 109.7(3)
C40 C41 C42 121.1(4)
C5 C4 C9 122.8(3)
C5 C4 N1 121.5(3)
C9 C4 N1 115.7(3)
C39 C40 C41 120.2(4)
C4 C5 C6 116.9(3)
C4 C5 C10 123.9(3)
C6 C5 C10 119.2(3)
C40 C39 C38 118.9(4)
C7 C6 C5 121.6(4)
C6 C7 C8 120.2(3)
C7 C8 C9 121.3(4)
C8 C9 C4 117.2(3)
C8 C9 C11 119.6(3)
C4 C9 C11 123.2(3)
C13 C12 C17 124.7(3)
C13 C12 N2 117.4(3)
C17 C12 N2 117.9(3)
C12 C13 C14 116.6(3)
C12 C13 C18 122.4(3)
C14 C13 C18 121.0(4)
C15 C14 C13 120.7(4)
C16 C15 C14 120.7(3)
C15 C16 C17 121.2(4)
C12 C17 C16 116.1(4)
C12 C17 C19 123.2(3)
C16 C17 C19 120.7(3)
C21 C20 C25 113.9(3)
C21 C20 B1 126.8(3)
C25 C20 B1 119.1(3)
F1 C21 C20 121.7(3)
F1 C21 C22 114.3(3)
C20 C21 C22 124.0(3)
F2 C22 C23 120.0(3)
F2 C22 C21 120.5(3)
C23 C22 C21 119.6(3)
F3 C23 C22 120.3(3)
F3 C23 C24 120.8(3)
C22 C23 C24 118.8(3)
F4 C24 C23 119.9(3)
F4 C24 C25 120.5(3)
C23 C24 C25 119.6(3)
F5 C25 C24 116.3(3)
F5 C25 C20 119.7(3)
C24 C25 C20 124.0(3)
C27 C26 C31 113.3(3)
C27 C26 B1 127.8(3)
C31 C26 B1 118.7(3)
F6 C27 C26 121.3(3)
F6 C27 C28 115.0(3)
C26 C27 C28 123.7(4)
F7 C28 C29 120.3(3)
F7 C28 C27 119.7(4)
C29 C28 C27 120.0(3)
F8 C29 C28 120.5(4)
F8 C29 C30 120.2(4)
C28 C29 C30 119.3(3)
F9 C30 C29 120.6(3)
F9 C30 C31 120.1(4)
C29 C30 C31 119.3(4)
F10 C31 C30 115.9(3)
F10 C31 C26 119.6(3)
C30 C31 C26 124.4(3)
C37 C32 C33 113.0(3)
C37 C32 B1 126.7(3)
C33 C32 B1 120.0(3)
F11 C33 C34 115.6(3)
F11 C33 C32 120.4(3)
C34 C33 C32 124.0(3)
F12 C34 C35 120.0(3)
F12 C34 C33 119.9(3)
C35 C34 C33 120.0(3)
F13 C35 C34 120.8(3)
F13 C35 C36 120.2(3)
C34 C35 C36 119.0(3)
F14 C36 C35 119.9(3)
F14 C36 C37 120.7(3)
C35 C36 C37 119.4(3)
F15 C37 C36 114.1(3)
F15 C37 C32 121.6(3)
C36 C37 C32 124.4(3)
C96 C91 C92 117.5(5)
C96 C91 C97 122.0(5)
C92 C91 C97 120.5(5)
C93 C92 C91 121.2(5)
C94 C93 C92 120.9(5)
C93 C94 C95 119.4(5)
C94 C95 C96 119.9(5)
C95 C96 C91 121.2(5)
C2 B1 C26 105.7(3)
C2 B1 C20 111.4(3)
C26 B1 C20 114.1(3)
C2 B1 C32 109.7(3)
C26 B1 C32 113.2(3)
C20 B1 C32 102.8(3)
C86 C81 C82 122.0(11)
C86 C81 C87 117.6(11)
C82 C81 C87 120.3(11)
C81 C82 C83 118.9(10)
C84 C83 C82 117.7(11)
C83 C84 C85 124.0(14)
C84 C85 C86 119.2(12)
C81 C86 C85 118.1(12)

loop_
_geom_bond_atom_site_label_1
_geom_bond_atom_site_label_2
_geom_bond_distance
V N3 1.634(3)
V C1 2.039(3)
V Cl2 2.1544(14)
V Cl1 2.1607(13)
F1 C21 1.355(4)
F2 C22 1.344(4)
F3 C23 1.340(4)
F4 C24 1.346(4)
F5 C25 1.347(4)
F6 C27 1.357(4)
F7 C28 1.352(4)
F8 C29 1.346(4)
F9 C30 1.350(5)
F10 C31 1.353(4)
F11 C33 1.352(4)
F12 C34 1.351(4)
F13 C35 1.344(4)
F14 C36 1.339(4)
F15 C37 1.354(4)
N1 C1 1.365(4)
N1 C2 1.402(4)
N1 C4 1.457(4)
N2 C1 1.357(4)
N2 C3 1.362(4)
N2 C12 1.455(4)
N3 C38 1.377(5)
C38 C43 1.386(6)
C38 C39 1.407(5)
C43 C42 1.391(6)
C2 C3 1.382(4)
C2 B1 1.638(5)
C42 C41 1.394(7)
C41 C40 1.375(7)
C4 C5 1.400(5)
C4 C9 1.407(5)
C40 C39 1.373(6)
C5 C6 1.401(5)
C5 C10 1.506(5)
C6 C7 1.373(6)
C7 C8 1.383(6)
C8 C9 1.394(5)
C9 C11 1.509(5)
C12 C13 1.385(5)
C12 C17 1.400(5)
C13 C14 1.404(5)
C13 C18 1.510(5)
C14 C15 1.386(6)
C15 C16 1.381(6)
C16 C17 1.400(5)
C17 C19 1.497(6)
C20 C21 1.382(5)
C20 C25 1.394(4)
C20 B1 1.665(5)
C21 C22 1.394(5)
C22 C23 1.379(5)
C23 C24 1.381(5)
C24 C25 1.386(5)
C26 C27 1.389(5)
C26 C31 1.394(5)
C26 B1 1.656(5)
C27 C28 1.395(5)
C28 C29 1.364(6)
C29 C30 1.372(6)
C30 C31 1.388(5)
C32 C37 1.392(5)
C32 C33 1.401(5)
C32 B1 1.673(5)
C33 C34 1.384(5)
C34 C35 1.368(5)
C35 C36 1.380(5)
C36 C37 1.387(5)
C91 C96 1.386(7)
C91 C92 1.388(7)
C91 C97 1.511(7)
C92 C93 1.377(7)
C93 C94 1.359(7)
C94 C95 1.384(8)
C95 C96 1.386(8)
C81 C86 1.347(16)
C81 C82 1.390(14)
C81 C87 1.526(15)
C82 C83 1.400(15)
C83 C84 1.331(16)
C84 C85 1.354(16)
C85 C86 1.394(16)

loop_
_geom_torsion_atom_site_label_1
_geom_torsion_atom_site_label_2
_geom_torsion_atom_site_label_3
_geom_torsion_atom_site_label_4
_geom_torsion
C1 V N3 C38 -173.4(18)
Cl2 V N3 C38 70.2(18)
Cl1 V N3 C38 -55.2(19)
V N3 C38 C43 90.7(19)
V N3 C38 C39 -89.9(19)
C3 N2 C1 N1 -0.8(4)
C12 N2 C1 N1 -179.2(3)
C3 N2 C1 V 173.8(2)
C12 N2 C1 V -4.5(5)
C2 N1 C1 N2 2.3(4)
C4 N1 C1 N2 -163.0(3)
C2 N1 C1 V -172.9(2)
C4 N1 C1 V 21.8(4)
N3 V C1 N2 -14.2(3)
Cl2 V C1 N2 96.7(3)
Cl1 V C1 N2 -125.3(3)
N3 V C1 N1 159.6(3)
Cl2 V C1 N1 -89.5(3)
Cl1 V C1 N1 48.6(3)
N3 C38 C43 C42 179.4(4)
C39 C38 C43 C42 0.0(6)
C1 N1 C2 C3 -2.8(4)
C4 N1 C2 C3 161.0(3)
C1 N1 C2 B1 173.1(3)
C4 N1 C2 B1 -23.1(5)
C38 C43 C42 C41 -0.6(6)
C1 N2 C3 C2 -1.0(4)
C12 N2 C3 C2 177.5(3)
N1 C2 C3 N2 2.3(4)
B1 C2 C3 N2 -173.6(3)
C43 C42 C41 C40 1.1(7)
C1 N1 C4 C5 -104.6(4)
C2 N1 C4 C5 92.6(4)
C1 N1 C4 C9 73.7(4)
C2 N1 C4 C9 -89.1(4)
C42 C41 C40 C39 -1.0(7)
C9 C4 C5 C6 3.2(5)
N1 C4 C5 C6 -178.7(3)
C9 C4 C5 C10 -176.4(3)
N1 C4 C5 C10 1.8(5)
C41 C40 C39 C38 0.4(6)
N3 C38 C39 C40 -179.4(4)
C43 C38 C39 C40 0.1(6)
C4 C5 C6 C7 -1.7(6)
C10 C5 C6 C7 177.9(4)
C5 C6 C7 C8 -0.8(6)
C6 C7 C8 C9 2.0(6)
C7 C8 C9 C4 -0.5(5)
C7 C8 C9 C11 179.1(4)
C5 C4 C9 C8 -2.1(5)
N1 C4 C9 C8 179.6(3)
C5 C4 C9 C11 178.2(3)
N1 C4 C9 C11 0.0(5)
C1 N2 C12 C13 99.8(4)
C3 N2 C12 C13 -78.4(4)
C1 N2 C12 C17 -82.2(4)
C3 N2 C12 C17 99.6(4)
C17 C12 C13 C14 1.3(5)
N2 C12 C13 C14 179.2(3)
C17 C12 C13 C18 -179.6(4)
N2 C12 C13 C18 -1.7(5)
C12 C13 C14 C15 -1.1(5)
C18 C13 C14 C15 179.8(4)
C13 C14 C15 C16 0.1(6)
C14 C15 C16 C17 0.9(6)
C13 C12 C17 C16 -0.4(5)
N2 C12 C17 C16 -178.2(3)
C13 C12 C17 C19 179.3(4)
N2 C12 C17 C19 1.5(5)
C15 C16 C17 C12 -0.7(6)
C15 C16 C17 C19 179.5(4)
C25 C20 C21 F1 177.5(3)
B1 C20 C21 F1 1.7(5)
C25 C20 C21 C22 -3.4(5)
B1 C20 C21 C22 -179.2(3)
F1 C21 C22 F2 1.1(5)
C20 C21 C22 F2 -178.1(3)
F1 C21 C22 C23 180.0(3)
C20 C21 C22 C23 0.8(5)
F2 C22 C23 F3 -0.5(5)
C21 C22 C23 F3 -179.4(3)
F2 C22 C23 C24 -179.4(3)
C21 C22 C23 C24 1.7(5)
F3 C23 C24 F4 0.8(5)
C22 C23 C24 F4 179.7(3)
F3 C23 C24 C25 179.8(3)
C22 C23 C24 C25 -1.2(5)
F4 C24 C25 F5 -3.0(4)
C23 C24 C25 F5 177.9(3)
F4 C24 C25 C20 177.4(3)
C23 C24 C25 C20 -1.7(5)
C21 C20 C25 F5 -175.7(3)
B1 C20 C25 F5 0.4(4)
C21 C20 C25 C24 3.9(5)
B1 C20 C25 C24 -180.0(3)
C31 C26 C27 F6 -176.0(3)
B1 C26 C27 F6 -1.3(5)
C31 C26 C27 C28 1.8(5)
B1 C26 C27 C28 176.5(3)
F6 C27 C28 F7 -1.3(5)
C26 C27 C28 F7 -179.2(3)
F6 C27 C28 C29 176.6(3)
C26 C27 C28 C29 -1.3(6)
F7 C28 C29 F8 -0.6(6)
C27 C28 C29 F8 -178.5(3)
F7 C28 C29 C30 177.7(3)
C27 C28 C29 C30 -0.2(6)
F8 C29 C30 F9 1.7(6)
C28 C29 C30 F9 -176.6(3)
F8 C29 C30 C31 179.2(3)
C28 C29 C30 C31 0.9(6)
F9 C30 C31 F10 -1.9(5)
C29 C30 C31 F10 -179.4(3)
F9 C30 C31 C26 177.2(3)
C29 C30 C31 C26 -0.3(6)
C27 C26 C31 F10 178.1(3)
B1 C26 C31 F10 2.8(5)
C27 C26 C31 C30 -1.0(5)
B1 C26 C31 C30 -176.2(3)
C37 C32 C33 F11 -175.0(3)
B1 C32 C33 F11 -0.3(4)
C37 C32 C33 C34 4.0(5)
B1 C32 C33 C34 178.6(3)
F11 C33 C34 F12 -1.6(4)
C32 C33 C34 F12 179.4(3)
F11 C33 C34 C35 177.3(3)
C32 C33 C34 C35 -1.7(5)
F12 C34 C35 F13 -0.6(5)
C33 C34 C35 F13 -179.5(3)
F12 C34 C35 C36 177.9(3)
C33 C34 C35 C36 -0.9(5)
F13 C35 C36 F14 -0.1(5)
C34 C35 C36 F14 -178.6(3)
F13 C35 C36 C37 179.5(3)
C34 C35 C36 C37 1.0(5)
F14 C36 C37 F15 2.3(5)
C35 C36 C37 F15 -177.2(3)
F14 C36 C37 C32 -178.8(3)
C35 C36 C37 C32 1.7(5)
C33 C32 C37 F15 174.9(3)
B1 C32 C37 F15 0.6(5)
C33 C32 C37 C36 -3.9(5)
B1 C32 C37 C36 -178.2(3)
C96 C91 C92 C93 0.1(7)
C97 C91 C92 C93 179.5(5)
C91 C92 C93 C94 -0.1(8)
C92 C93 C94 C95 -0.4(8)
C93 C94 C95 C96 0.9(7)
C94 C95 C96 C91 -0.8(7)
C92 C91 C96 C95 0.3(7)
C97 C91 C96 C95 -179.1(4)
C3 C2 B1 C26 -136.1(3)
N1 C2 B1 C26 49.1(4)
C3 C2 B1 C20 99.4(4)
N1 C2 B1 C20 -75.5(4)
C3 C2 B1 C32 -13.8(5)
N1 C2 B1 C32 171.4(3)
C27 C26 B1 C2 -110.4(4)
C31 C26 B1 C2 64.1(4)
C27 C26 B1 C20 12.4(5)
C31 C26 B1 C20 -173.1(3)
C27 C26 B1 C32 129.6(3)
C31 C26 B1 C32 -55.9(4)
C21 C20 B1 C2 -13.7(4)
C25 C20 B1 C2 170.7(3)
C21 C20 B1 C26 -133.3(3)
C25 C20 B1 C26 51.1(4)
C21 C20 B1 C32 103.7(4)
C25 C20 B1 C32 -72.0(3)
C37 C32 B1 C2 -126.9(3)
C33 C32 B1 C2 59.2(4)
C37 C32 B1 C26 -9.1(4)
C33 C32 B1 C26 177.0(3)
C37 C32 B1 C20 114.5(3)
C33 C32 B1 C20 -59.4(3)
C86 C81 C82 C83 -1.3(15)
C87 C81 C82 C83 -180.0(9)
C81 C82 C83 C84 1.6(14)
C82 C83 C84 C85 0.3(17)
C83 C84 C85 C86 -2.5(18)
C82 C81 C86 C85 -0.9(16)
C87 C81 C86 C85 177.9(9)
C84 C85 C86 C81 2.7(15)

loop_
_cod_changelog_entry_id
_cod_changelog_entry_author
_cod_changelog_entry_date
_cod_changelog_entry_text
1 'Vaitkus, Antanas' 2022-06-28T17:38:00+03:00
;
 Removed the '_chemical_name_systematic' data item that
 had an incorrect value.
;
